data_7135417
loop_
_publ_author_name
'Pan, Xiong'
'Fang, Zi-Luo'
'Guo, Ming-Yu'
'Yang, Hao'
'Zhang, Wei-Xiong'

_publ_section_title
;
 A new polar glass-ceramic built from monovalent perrhenate anions and
 large methyltriphenylphosphonium cations.
;
_journal_issue 14
_journal_name_full 'Chemical communications (Cambridge, England)'
_journal_page_first 4302
_journal_page_last 4305
_journal_paper_doi 10.1039/d5cc07096a
_journal_volume 62
_journal_year 2026
_chemical_absolute_configuration ad
_chemical_formula_moiety 'O4 Re, C19 H18 P'
_chemical_formula_sum 'C19 H18 O4 P Re'
_chemical_formula_weight 527.50
_space_group_crystal_system orthorhombic
_space_group_IT_number 29
_space_group_name_Hall 'P 2c -2ac'
_space_group_name_H-M_alt 'P c a 21'
_atom_sites_solution_hydrogens geom
_atom_sites_solution_primary dual
_audit_creation_date 2025-10-02
_audit_creation_method
;
Olex2 1.5
(compiled 2025.07.13 svn.rb7424aed for OlexSys, GUI svn.r7314)
;
_audit_update_record
;
2025-12-11 deposited with the CCDC.	2026-01-22 downloaded from the CCDC.
;
_cell_angle_alpha 90
_cell_angle_beta 90
_cell_angle_gamma 90
_cell_formula_units_Z 8
_cell_length_a 15.0665(3)
_cell_length_b 12.9576(3)
_cell_length_c 19.5981(5)
_cell_measurement_reflns_used 10629
_cell_measurement_temperature 250.01(10)
_cell_measurement_theta_max 78.3040
_cell_measurement_theta_min 4.4620
_cell_volume 3826.05(15)
_computing_cell_refinement 'CrysAlisPro 1.171.43.144a (Rigaku OD, 2024)'
_computing_data_collection 'CrysAlisPro system (CCD 43.144a 64-bit (release 23-01-2025))'
_computing_data_reduction 'CrysAlisPro 1.171.43.144a (Rigaku OD, 2024)'
_computing_molecular_graphics 'Olex2 1.5 (Dolomanov et al., 2009)'
_computing_publication_material 'Olex2 1.5 (Dolomanov et al., 2009)'
_computing_structure_refinement 'SHELXL 2018/3 (Sheldrick, 2015)'
_computing_structure_solution 'SHELXT 2014/5 (Sheldrick, 2014)'
_diffrn_ambient_environment N~2~
_diffrn_ambient_temperature 250.01(10)
_diffrn_detector 'Hybrid Pixel Array Detector'
_diffrn_detector_area_resol_mean 10.0000
_diffrn_detector_type HyPix
_diffrn_measured_fraction_theta_full 1.000
_diffrn_measured_fraction_theta_max 0.984
_diffrn_measurement_details
;
List of Runs (angles in degrees, time in seconds):

  # Type    Start    End  Width  t~exp~   \w     \q     \k     \f   Frames
#--------------------------------------------------------------------------
  1  \w     43.00 102.00   0.50    0.20    --  115.25 -77.00  90.00  118
  2  \w     50.00  98.00   0.50    0.20    --  115.25 -77.00  60.00   96
  3  \w     50.00  93.00   0.50    0.20    --  115.25 -77.00   0.00   86
  4  \w     55.00  87.00   0.50    0.20    --  115.25 -77.00 150.00   64
  5  \w     67.00  93.00   0.50    0.20    --  115.25 -77.00 -30.00   52
  6  \w     50.00  77.00   0.50    0.20    --  115.25 -77.00-120.00   54
  7  \w     51.00  88.00   0.50    0.20    --  115.25 -77.00-150.00   74
  8  \w    -11.00  17.00   0.50    0.05    --   47.65 -19.00 -90.00   56
  9  \w     33.00 120.00   0.50    0.05    --   47.65  38.00-122.00  174
 10  \w     98.00 138.00   0.50    0.20    --  115.25  61.00 -30.00   80
 11  \w    113.00 175.00   0.50    0.20    --  115.25  83.00  38.00  124
 12  \w     75.00 111.00   0.50    0.05    --   47.65 137.00 -80.00   72
 13  \w    101.00 175.00   0.50    0.20    --  115.25  61.00-150.00  148
 14  \w     43.00  86.00   0.50    0.20    --  115.25 -95.00 -30.00   86
 15  \w     45.00 101.00   0.50    0.20    --  115.25-137.00-142.00  112
 16  \w     47.00 111.00   0.50    0.20    --  115.25-125.00-120.00  128
 17  \w    -67.00 -27.00   0.50    0.20    --  -97.00  61.00 150.00   80
 18  \w    -54.00 -24.00   0.50    0.20    --  -97.00  45.00 120.00   60
 19  \w    -54.00 -24.00   0.50    0.20    --  -97.00  45.00  30.00   60
 20  \w    -50.00 -25.00   0.50    0.20    --  -97.00  45.00 -30.00   50
 21  \w    -53.00 -25.00   0.50    0.20    --  -97.00  45.00 -60.00   56
 22  \w    -45.00  26.00   0.50    0.05    --  -47.65  38.00  30.00  142
 23  \w   -130.00 -89.00   0.50    0.20    --  -97.00 -38.00  83.00   82
 24  \w    -97.00 -71.00   0.50    0.05    --  -47.65-179.00 -60.00   52
 25  \w   -164.00-139.00   0.50    0.20    --  -97.00-137.00-142.00   50
;
_diffrn_measurement_device 'four-circle diffractometer'
_diffrn_measurement_device_type 'ROD, Synergy Custom system, HyPix'
_diffrn_measurement_method '\w scans'
_diffrn_orient_matrix_type 'CrysAlisPro convention (1999,Acta A55,543-557)'
_diffrn_orient_matrix_UB_11 -0.0433098000
_diffrn_orient_matrix_UB_12 -0.0462429000
_diffrn_orient_matrix_UB_13 0.0640052000
_diffrn_orient_matrix_UB_21 -0.1107575000
_diffrn_orient_matrix_UB_22 0.0167992000
_diffrn_orient_matrix_UB_23 -0.0255376000
_diffrn_orient_matrix_UB_31 0.0015290000
_diffrn_orient_matrix_UB_32 -0.0895880000
_diffrn_orient_matrix_UB_33 -0.0378302000
_diffrn_radiation_monochromator mirror
_diffrn_radiation_probe x-ray
_diffrn_radiation_type 'Cu K\a'
_diffrn_radiation_wavelength 1.54184
_diffrn_reflns_av_R_equivalents 0.0949
_diffrn_reflns_av_unetI/netI 0.0897
_diffrn_reflns_Laue_measured_fraction_full 1.000
_diffrn_reflns_Laue_measured_fraction_max 0.984
_diffrn_reflns_limit_h_max 17
_diffrn_reflns_limit_h_min -19
_diffrn_reflns_limit_k_max 16
_diffrn_reflns_limit_k_min -16
_diffrn_reflns_limit_l_max 25
_diffrn_reflns_limit_l_min -20
_diffrn_reflns_number 26419
_diffrn_reflns_point_group_measured_fraction_full 0.898
_diffrn_reflns_point_group_measured_fraction_max 0.850
_diffrn_reflns_theta_full 67.684
_diffrn_reflns_theta_max 79.983
_diffrn_reflns_theta_min 3.411
_diffrn_source 'Rotating-anode X-ray tube'
_diffrn_source_target Mo
_diffrn_source_type 'Rigaku (Cu) X-ray Source'
_exptl_absorpt_coefficient_mu 13.385
_exptl_absorpt_correction_T_max 1.00000
_exptl_absorpt_correction_T_min 0.29357
_exptl_absorpt_correction_type multi-scan
_exptl_absorpt_process_details
;
CrysAlisPro 1.171.43.144a (Rigaku Oxford Diffraction, 2024)
Empirical absorption correction using spherical harmonics,
implemented in SCALE3 ABSPACK scaling algorithm.
;
_exptl_crystal_colour colourless
_exptl_crystal_colour_primary colourless
_exptl_crystal_density_diffrn 1.832
_exptl_crystal_description block
_exptl_crystal_F_000 2032
_exptl_crystal_size_max 0.05
_exptl_crystal_size_mid 0.04
_exptl_crystal_size_min 0.03
_refine_diff_density_max 1.049
_refine_diff_density_min -1.611
_refine_diff_density_rms 0.134
_refine_ls_abs_structure_details
;
 Refined as an inversion twin.
;
_refine_ls_abs_structure_Flack 0.20(3)
_refine_ls_extinction_method none
_refine_ls_goodness_of_fit_ref 1.108
_refine_ls_hydrogen_treatment constr
_refine_ls_matrix_type full
_refine_ls_number_parameters 382
_refine_ls_number_reflns 7101
_refine_ls_number_restraints 91
_refine_ls_restrained_S_all 1.131
_refine_ls_R_factor_all 0.0595
_refine_ls_R_factor_gt 0.0514
_refine_ls_shift/su_max 0.000
_refine_ls_shift/su_mean 0.000
_refine_ls_structure_factor_coef Fsqd
_refine_ls_weighting_details 'w=1/[\s^2^(Fo^2^)+(0.0583P)^2^+4.2182P] where P=(Fo^2^+2Fc^2^)/3'
_refine_ls_weighting_scheme calc
_refine_ls_wR_factor_gt 0.1385
_refine_ls_wR_factor_ref 0.1453
_reflns_Friedel_coverage 0.676
_reflns_Friedel_fraction_full 0.790
_reflns_Friedel_fraction_max 0.708
_reflns_number_gt 6011
_reflns_number_total 7101
_reflns_threshold_expression 'I > 2\s(I)'
_cod_data_source_file d5cc07096a2.cif
_cod_data_source_block exp_13444_auto
_cod_database_code 7135417
_shelx_shelxl_version_number 2018/3
_chemical_oxdiff_formula ReOCP
_chemical_oxdiff_usercomment CHZnI
_shelx_space_group_comment
;
The symmetry employed for this shelxl refinement is uniquely defined
by the following loop, which should always be used as a source of
symmetry information in preference to the above space-group names.
They are only intended as comments.
;
_shelx_estimated_absorpt_t_max 0.690
_shelx_estimated_absorpt_t_min 0.554
_olex2_refinement_description
;
1. Twinned data refinement
 Scales: 0.80(3)
 0.20(3)
2. Fixed Uiso
 At 1.2 times of:
  All C(H) groups
 At 1.5 times of:
  All C(H,H,H) groups
3. Uiso/Uaniso restraints and constraints
Uanis(O2) \\sim Ueq, Uanis(O1) \\sim Ueq, Uanis(O4) \\sim Ueq, Uanis(O3) \\sim
Ueq, Uanis(O6) \\sim Ueq, Uanis(O5) \\sim Ueq, Uanis(O8) \\sim Ueq: with sigma
of 0.01 and sigma for terminal atoms of 0.02
Uanis(C9) \\sim Ueq, Uanis(C10) \\sim Ueq, Uanis(C11) \\sim Ueq, Uanis(C12)
\\sim Ueq, Uanis(C37) \\sim Ueq, Uanis(C36) \\sim Ueq, Uanis(C35) \\sim Ueq,
Uanis(C30) \\sim Ueq: with sigma of 0.01 and sigma for terminal atoms of 0.02
4.a Aromatic/amide H refined with riding coordinates:
 C2(H2), C3(H3), C4(H4), C5(H5), C6(H6), C26(H26), C25(H25), C24(H24),
 C23(H23), C22(H22), C8(H8), C9(H9), C10(H10), C11(H11), C12(H12), C32(H32),
 C31(H31), C30(H30), C29(H29), C28(H28), C18(H18), C17(H17), C16(H16), C15(H15),
  C14(H14), C34(H34), C35(H35), C36(H36), C37(H37), C38(H38)
4.b Fitted hexagon refined as free rotating group:
 C1(C2,C3,C4,C5,C6), C21(C26,C25,C24,C23,C22), C7(C8,C9,C10,C11,C12), C27(C32,
 C31,C30,C29,C28), C13(C18,C17,C16,C15,C14), C33(C34,C35,C36,C37,C38)
4.c Idealised Me refined as rotating group:
 C19(H19A,H19B,H19C), C20(H20A,H20B,H20C)
;
_olex2_submission_special_instructions 'No special instructions were received'
_oxdiff_exptl_absorpt_empirical_details
;
Empirical correction (ABSPACK) includes:
- Absorption correction using spherical harmonics
- Frame scaling
;
_oxdiff_exptl_absorpt_empirical_full_max 3.495
_oxdiff_exptl_absorpt_empirical_full_min 0.277

loop_
_space_group_symop_operation_xyz
'x, y, z'
'-x, -y, z+1/2'
'x+1/2, -y, z'
'-x+1/2, y, z+1/2'

loop_
_atom_site_label
_atom_site_type_symbol
_atom_site_fract_x
_atom_site_fract_y
_atom_site_fract_z
_atom_site_U_iso_or_equiv
_atom_site_adp_type
_atom_site_occupancy
_atom_site_site_symmetry_order
_atom_site_calc_flag
_atom_site_refinement_flags_posn
_atom_site_refinement_flags_adp
_atom_site_refinement_flags_occupancy
_atom_site_disorder_assembly
_atom_site_disorder_group
Re2 Re 0.18974(3) 0.45144(4) 0.43801(3) 0.05110(17) Uani 1 1 d . . . . .
Re1 Re 0.06494(4) -0.05334(4) 0.56678(4) 0.0624(2) Uani 1 1 d . . . . .
P1 P 0.3239(2) 0.0665(3) 0.38488(18) 0.0441(6) Uani 1 1 d . . . . .
P2 P 0.4250(2) 0.4407(3) 0.62663(17) 0.0453(7) Uani 1 1 d . . . . .
O7 O 0.1643(13) 0.5245(15) 0.3668(10) 0.099(5) Uani 1 1 d . . . . .
C1 C 0.4226(5) 0.1313(7) 0.3585(4) 0.044(2) Uani 1 1 d G . . . .
C2 C 0.4503(6) 0.2192(8) 0.3932(5) 0.076(5) Uani 1 1 d G . . . .
H2 H 0.418387 0.242628 0.431378 0.092 Uiso 1 1 calc R U . . .
C3 C 0.5252(7) 0.2724(8) 0.3714(7) 0.086(6) Uani 1 1 d G . . . .
H3 H 0.543973 0.331830 0.394843 0.104 Uiso 1 1 calc R U . . .
C4 C 0.5725(6) 0.2377(8) 0.3149(6) 0.079(5) Uani 1 1 d G . . . .
H4 H 0.623127 0.273737 0.300205 0.095 Uiso 1 1 calc R U . . .
C5 C 0.5448(6) 0.1499(9) 0.2803(5) 0.067(4) Uani 1 1 d G . . . .
H5 H 0.576694 0.126442 0.242101 0.081 Uiso 1 1 calc R U . . .
C6 C 0.4698(6) 0.0967(7) 0.3021(5) 0.070(4) Uani 1 1 d G . . . .
H6 H 0.451108 0.037238 0.278635 0.084 Uiso 1 1 calc R U . . .
C21 C 0.3262(5) 0.3743(7) 0.6506(4) 0.049(3) Uani 1 1 d G . . . .
C26 C 0.2824(6) 0.3129(8) 0.6031(4) 0.059(3) Uani 1 1 d G . . . .
H26 H 0.304472 0.307231 0.558438 0.071 Uiso 1 1 calc R U . . .
C25 C 0.2060(6) 0.2598(8) 0.6218(5) 0.079(5) Uani 1 1 d G . . . .
H25 H 0.176383 0.218302 0.589756 0.095 Uiso 1 1 calc R U . . .
C24 C 0.1734(5) 0.2682(9) 0.6879(6) 0.081(6) Uani 1 1 d G . . . .
H24 H 0.121694 0.232285 0.700578 0.098 Uiso 1 1 calc R U . . .
C23 C 0.2172(6) 0.3296(10) 0.7354(4) 0.069(4) Uani 1 1 d G . . . .
H23 H 0.195092 0.335197 0.780081 0.083 Uiso 1 1 calc R U . . .
C22 C 0.2936(6) 0.3826(8) 0.7167(4) 0.067(4) Uani 1 1 d G . . . .
H22 H 0.323182 0.424127 0.748764 0.080 Uiso 1 1 calc R U . . .
C7 C 0.2407(6) 0.0776(8) 0.3204(5) 0.060(3) Uani 1 1 d G . . . .
C8 C 0.1679(7) 0.1417(9) 0.3308(5) 0.074(5) Uani 1 1 d G . . . .
H8 H 0.159882 0.174444 0.373170 0.089 Uiso 1 1 calc R U . . .
C9 C 0.1069(7) 0.1573(11) 0.2786(8) 0.112(7) Uani 1 1 d G U . . .
H9 H 0.057723 0.200583 0.285605 0.135 Uiso 1 1 calc R U . . .
C10 C 0.1188(8) 0.1088(12) 0.2160(6) 0.100(6) Uani 1 1 d G U . . .
H10 H 0.077547 0.119378 0.180631 0.121 Uiso 1 1 calc R U . . .
C11 C 0.1915(10) 0.0448(11) 0.2056(5) 0.093(6) Uani 1 1 d G U . . .
H11 H 0.199530 0.012033 0.163221 0.112 Uiso 1 1 calc R U . . .
C12 C 0.2525(7) 0.0292(9) 0.2578(6) 0.086(5) Uani 1 1 d G U . . .
H12 H 0.301690 -0.014108 0.250785 0.103 Uiso 1 1 calc R U . . .
C27 C 0.4031(6) 0.5751(6) 0.6180(6) 0.053(3) Uani 1 1 d G . . . .
C32 C 0.3168(5) 0.6129(8) 0.6177(6) 0.072(4) Uani 1 1 d G . . . .
H32 H 0.268692 0.567570 0.623745 0.086 Uiso 1 1 calc R U . . .
C31 C 0.3015(6) 0.7177(9) 0.6083(7) 0.087(6) Uani 1 1 d G . . . .
H31 H 0.243131 0.743331 0.608117 0.105 Uiso 1 1 calc R U . . .
C30 C 0.3726(8) 0.7848(6) 0.5994(7) 0.080(5) Uani 1 1 d G U . . .
H30 H 0.362278 0.855677 0.593053 0.096 Uiso 1 1 calc R U . . .
C29 C 0.4589(7) 0.7469(7) 0.5997(8) 0.087(5) Uani 1 1 d G . . . .
H29 H 0.506988 0.792263 0.593615 0.104 Uiso 1 1 calc R U . . .
C28 C 0.4742(5) 0.6421(7) 0.6090(7) 0.074(5) Uani 1 1 d G . . . .
H28 H 0.532551 0.616502 0.609243 0.089 Uiso 1 1 calc R U . . .
C19 C 0.2844(10) 0.1227(12) 0.4616(7) 0.058(3) Uani 1 1 d . . . . .
H19A H 0.329140 0.115490 0.496955 0.088 Uiso 1 1 calc R U . . .
H19B H 0.230463 0.087957 0.475829 0.088 Uiso 1 1 calc R U . . .
H19C H 0.272178 0.195266 0.454142 0.088 Uiso 1 1 calc R U . . .
C13 C 0.3455(6) -0.0670(5) 0.4010(6) 0.055(3) Uani 1 1 d G . . . .
C18 C 0.2723(5) -0.1308(7) 0.4098(6) 0.070(4) Uani 1 1 d G . . . .
H18 H 0.214703 -0.104288 0.403732 0.084 Uiso 1 1 calc R U . . .
C17 C 0.2841(6) -0.2337(7) 0.4275(7) 0.082(5) Uani 1 1 d G . . . .
H17 H 0.234502 -0.276883 0.433412 0.098 Uiso 1 1 calc R U . . .
C16 C 0.3692(8) -0.2729(6) 0.4364(7) 0.088(5) Uani 1 1 d G . . . .
H16 H 0.377149 -0.342554 0.448352 0.106 Uiso 1 1 calc R U . . .
C15 C 0.4424(6) -0.2091(8) 0.4276(7) 0.078(4) Uani 1 1 d G . . . .
H15 H 0.499999 -0.235630 0.433611 0.093 Uiso 1 1 calc R U . . .
C14 C 0.4306(5) -0.1062(7) 0.4099(6) 0.065(4) Uani 1 1 d G . . . .
H14 H 0.480202 -0.063035 0.403931 0.078 Uiso 1 1 calc R U . . .
C33 C 0.5078(7) 0.4240(8) 0.6915(5) 0.059(3) Uani 1 1 d G . . . .
C34 C 0.5710(8) 0.3464(8) 0.6856(5) 0.073(4) Uani 1 1 d G . . . .
H34 H 0.569933 0.301713 0.647801 0.088 Uiso 1 1 calc R U . . .
C35 C 0.6360(7) 0.3350(10) 0.7354(7) 0.092(6) Uani 1 1 d G U . . .
H35 H 0.678731 0.282576 0.731339 0.110 Uiso 1 1 calc R U . . .
C36 C 0.6376(8) 0.4012(12) 0.7912(6) 0.092(6) Uani 1 1 d G U . . .
H36 H 0.681494 0.393448 0.824915 0.110 Uiso 1 1 calc R U . . .
C37 C 0.5743(9) 0.4787(11) 0.7972(5) 0.097(6) Uani 1 1 d G U . . .
H37 H 0.575460 0.523458 0.834953 0.117 Uiso 1 1 calc R U . . .
C38 C 0.5094(8) 0.4901(9) 0.7474(6) 0.081(5) Uani 1 1 d G . . . .
H38 H 0.466661 0.542597 0.751416 0.097 Uiso 1 1 calc R U . . .
O6 O 0.2997(10) 0.4239(17) 0.4383(13) 0.125(6) Uani 1 1 d . U . . .
O1 O 0.1003(14) 0.022(2) 0.5009(15) 0.146(8) Uani 1 1 d . U . . .
C20 C 0.4654(9) 0.3918(12) 0.5473(7) 0.057(3) Uani 1 1 d . . . . .
H20A H 0.478611 0.318863 0.551960 0.086 Uiso 1 1 calc R U . . .
H20B H 0.518860 0.428647 0.534454 0.086 Uiso 1 1 calc R U . . .
H20C H 0.420532 0.401247 0.512311 0.086 Uiso 1 1 calc R U . . .
O4 O -0.0364(15) -0.096(3) 0.5554(13) 0.169(9) Uani 1 1 d . U . . .
O8 O 0.1628(15) 0.519(2) 0.5098(13) 0.129(7) Uani 1 1 d . U . . .
O5 O 0.1388(18) 0.3386(17) 0.4446(18) 0.166(9) Uani 1 1 d . U . . .
O3 O 0.067(2) 0.018(4) 0.639(2) 0.205(15) Uani 1 1 d . U . . .
O2 O 0.124(2) -0.155(3) 0.572(3) 0.244(15) Uani 1 1 d . U . . .

loop_
_atom_site_aniso_label
_atom_site_aniso_U_11
_atom_site_aniso_U_22
_atom_site_aniso_U_33
_atom_site_aniso_U_23
_atom_site_aniso_U_13
_atom_site_aniso_U_12
Re2 0.0479(3) 0.0453(3) 0.0601(3) -0.0031(3) 0.0018(3) 0.00499(19)
Re1 0.0533(3) 0.0535(3) 0.0805(5) 0.0071(4) 0.0086(3) 0.0012(2)
P1 0.0418(14) 0.0465(14) 0.0439(15) -0.0017(13) -0.0001(12) -0.0048(11)
P2 0.0444(15) 0.0523(16) 0.0392(15) -0.0039(12) 0.0009(12) -0.0051(12)
O7 0.107(10) 0.102(10) 0.090(11) 0.014(9) -0.024(9) 0.034(9)
C1 0.045(6) 0.050(6) 0.037(6) -0.002(5) 0.003(4) 0.000(5)
C2 0.064(8) 0.077(10) 0.088(12) -0.028(10) 0.008(8) -0.027(8)
C3 0.077(10) 0.070(9) 0.113(16) -0.006(10) 0.009(10) -0.037(9)
C4 0.050(8) 0.075(10) 0.113(16) 0.028(11) 0.008(8) -0.007(7)
C5 0.049(7) 0.086(11) 0.066(9) 0.012(8) 0.011(6) 0.009(7)
C6 0.057(8) 0.085(10) 0.069(9) -0.001(9) 0.013(7) 0.008(8)
C21 0.044(6) 0.051(6) 0.050(7) 0.003(5) -0.001(5) -0.001(5)
C26 0.056(7) 0.066(8) 0.054(7) 0.005(7) -0.003(6) -0.010(7)
C25 0.066(8) 0.079(10) 0.092(12) 0.013(9) -0.015(9) -0.027(8)
C24 0.045(7) 0.100(13) 0.098(14) 0.055(12) 0.001(8) -0.009(8)
C23 0.052(7) 0.086(11) 0.068(9) 0.024(9) 0.015(7) 0.003(7)
C22 0.070(9) 0.068(9) 0.062(9) -0.002(7) 0.016(7) -0.004(7)
C7 0.055(7) 0.070(8) 0.056(8) 0.009(7) -0.005(6) -0.029(7)
C8 0.054(8) 0.084(11) 0.085(11) 0.027(9) -0.017(7) -0.002(8)
C9 0.095(11) 0.120(12) 0.122(13) 0.034(10) -0.014(10) -0.007(10)
C10 0.093(10) 0.111(11) 0.097(11) 0.028(9) -0.022(9) -0.040(9)
C11 0.107(11) 0.102(11) 0.071(9) -0.002(8) -0.016(8) -0.041(9)
C12 0.092(9) 0.096(10) 0.070(9) -0.001(8) -0.011(8) -0.038(8)
C27 0.056(8) 0.058(7) 0.047(7) -0.005(6) -0.006(6) -0.002(6)
C32 0.070(9) 0.079(11) 0.066(10) 0.020(9) 0.000(7) 0.004(8)
C31 0.079(11) 0.098(14) 0.084(13) 0.022(12) 0.015(9) 0.029(11)
C30 0.104(10) 0.059(7) 0.077(9) 0.006(7) -0.007(8) 0.010(8)
C29 0.101(12) 0.060(9) 0.099(14) 0.011(9) -0.020(11) -0.007(9)
C28 0.072(9) 0.051(8) 0.100(13) 0.010(8) -0.030(9) -0.009(7)
C19 0.063(7) 0.062(8) 0.050(7) 0.001(6) 0.010(6) 0.005(7)
C13 0.057(7) 0.060(7) 0.048(8) -0.010(6) 0.000(6) -0.009(6)
C18 0.068(8) 0.055(7) 0.087(11) -0.008(8) 0.005(8) -0.010(7)
C17 0.112(13) 0.059(8) 0.075(12) 0.003(8) -0.005(9) -0.036(9)
C16 0.135(15) 0.062(8) 0.068(9) 0.024(10) -0.017(12) 0.000(10)
C15 0.090(11) 0.072(9) 0.071(11) 0.014(9) -0.003(8) 0.015(8)
C14 0.067(8) 0.060(8) 0.070(9) 0.006(7) -0.004(7) -0.008(7)
C33 0.063(8) 0.064(8) 0.051(8) 0.012(7) -0.004(6) -0.014(7)
C34 0.074(10) 0.074(10) 0.072(10) 0.011(9) 0.005(8) 0.008(8)
C35 0.066(8) 0.105(11) 0.104(11) 0.026(9) 0.000(8) 0.013(8)
C36 0.084(9) 0.111(11) 0.080(10) 0.030(9) -0.014(8) -0.009(9)
C37 0.109(11) 0.105(10) 0.078(10) 0.001(9) -0.026(9) -0.025(9)
C38 0.110(14) 0.080(11) 0.053(9) 0.002(8) -0.030(9) -0.013(11)
O6 0.082(8) 0.193(15) 0.100(9) 0.023(13) 0.004(9) 0.061(9)
O1 0.096(10) 0.181(17) 0.161(17) 0.063(15) 0.016(12) -0.034(12)
C20 0.058(7) 0.066(8) 0.047(7) -0.013(6) 0.008(5) -0.006(6)
O4 0.134(13) 0.27(2) 0.107(14) -0.007(15) 0.001(11) -0.096(15)
O8 0.116(11) 0.164(16) 0.108(13) -0.065(12) -0.007(10) 0.034(12)
O5 0.201(17) 0.115(12) 0.183(19) -0.005(15) -0.020(17) -0.048(12)
O3 0.22(2) 0.22(2) 0.18(2) -0.081(19) -0.045(17) -0.039(19)
O2 0.25(2) 0.19(2) 0.29(3) 0.05(2) 0.02(2) 0.128(18)

loop_
_atom_type_symbol
_atom_type_description
_atom_type_scat_dispersion_real
_atom_type_scat_dispersion_imag
_atom_type_scat_source
C C 0.0181 0.0091 'International Tables Vol C Tables 4.2.6.8 and 6.1.1.4'
H H 0.0000 0.0000 'International Tables Vol C Tables 4.2.6.8 and 6.1.1.4'
O O 0.0492 0.0322 'International Tables Vol C Tables 4.2.6.8 and 6.1.1.4'
P P 0.2955 0.4335 'International Tables Vol C Tables 4.2.6.8 and 6.1.1.4'
Re Re -5.2083 5.8923 'International Tables Vol C Tables 4.2.6.8 and 6.1.1.4'

loop_
_geom_angle_atom_site_label_1
_geom_angle_atom_site_label_2
_geom_angle_atom_site_label_3
_geom_angle
_geom_angle_site_symmetry_1
_geom_angle_site_symmetry_3
_geom_angle_publ_flag
O6 Re2 O7 109.5(10) . . ?
O6 Re2 O8 109.7(12) . . ?
O8 Re2 O7 109.3(10) . . ?
O5 Re2 O7 116.4(13) . . ?
O5 Re2 O6 105.5(12) . . ?
O5 Re2 O8 106.2(16) . . ?
O4 Re1 O1 112.5(13) . . ?
O4 Re1 O3 108.6(15) . . ?
O3 Re1 O1 108.1(19) . . ?
O2 Re1 O1 111(2) . . ?
O2 Re1 O4 104(2) . . ?
O2 Re1 O3 113(3) . . ?
C1 P1 C7 110.0(5) . . ?
C1 P1 C13 110.7(5) . . ?
C7 P1 C13 109.4(5) . . ?
C19 P1 C1 109.3(6) . . ?
C19 P1 C7 109.4(6) . . ?
C19 P1 C13 108.0(6) . . ?
C21 P2 C33 109.6(5) . . ?
C21 P2 C20 110.0(6) . . ?
C27 P2 C21 110.0(5) . . ?
C27 P2 C33 108.3(5) . . ?
C27 P2 C20 109.1(7) . . ?
C20 P2 C33 109.8(6) . . ?
C2 C1 P1 119.6(5) . . ?
C2 C1 C6 120.0 . . ?
C6 C1 P1 120.3(5) . . ?
C1 C2 H2 120.0 . . ?
C1 C2 C3 120.0 . . ?
C3 C2 H2 120.0 . . ?
C2 C3 H3 120.0 . . ?
C4 C3 C2 120.0 . . ?
C4 C3 H3 120.0 . . ?
C3 C4 H4 120.0 . . ?
C3 C4 C5 120.0 . . ?
C5 C4 H4 120.0 . . ?
C4 C5 H5 120.0 . . ?
C6 C5 C4 120.0 . . ?
C6 C5 H5 120.0 . . ?
C1 C6 H6 120.0 . . ?
C5 C6 C1 120.0 . . ?
C5 C6 H6 120.0 . . ?
C26 C21 P2 119.8(5) . . ?
C26 C21 C22 120.0 . . ?
C22 C21 P2 120.2(5) . . ?
C21 C26 H26 120.0 . . ?
C25 C26 C21 120.0 . . ?
C25 C26 H26 120.0 . . ?
C26 C25 H25 120.0 . . ?
C26 C25 C24 120.0 . . ?
C24 C25 H25 120.0 . . ?
C25 C24 H24 120.0 . . ?
C25 C24 C23 120.0 . . ?
C23 C24 H24 120.0 . . ?
C24 C23 H23 120.0 . . ?
C22 C23 C24 120.0 . . ?
C22 C23 H23 120.0 . . ?
C21 C22 H22 120.0 . . ?
C23 C22 C21 120.0 . . ?
C23 C22 H22 120.0 . . ?
C8 C7 P1 119.9(7) . . ?
C8 C7 C12 120.0 . . ?
C12 C7 P1 119.9(7) . . ?
C7 C8 H8 120.0 . . ?
C7 C8 C9 120.0 . . ?
C9 C8 H8 120.0 . . ?
C8 C9 H9 120.0 . . ?
C10 C9 C8 120.0 . . ?
C10 C9 H9 120.0 . . ?
C9 C10 H10 120.0 . . ?
C9 C10 C11 120.0 . . ?
C11 C10 H10 120.0 . . ?
C10 C11 H11 120.0 . . ?
C12 C11 C10 120.0 . . ?
C12 C11 H11 120.0 . . ?
C7 C12 H12 120.0 . . ?
C11 C12 C7 120.0 . . ?
C11 C12 H12 120.0 . . ?
C32 C27 P2 121.3(6) . . ?
C32 C27 C28 120.0 . . ?
C28 C27 P2 118.7(6) . . ?
C27 C32 H32 120.0 . . ?
C31 C32 C27 120.0 . . ?
C31 C32 H32 120.0 . . ?
C32 C31 H31 120.0 . . ?
C32 C31 C30 120.0 . . ?
C30 C31 H31 120.0 . . ?
C31 C30 H30 120.0 . . ?
C31 C30 C29 120.0 . . ?
C29 C30 H30 120.0 . . ?
C30 C29 H29 120.0 . . ?
C28 C29 C30 120.0 . . ?
C28 C29 H29 120.0 . . ?
C27 C28 H28 120.0 . . ?
C29 C28 C27 120.0 . . ?
C29 C28 H28 120.0 . . ?
P1 C19 H19A 109.5 . . ?
P1 C19 H19B 109.5 . . ?
P1 C19 H19C 109.5 . . ?
H19A C19 H19B 109.5 . . ?
H19A C19 H19C 109.5 . . ?
H19B C19 H19C 109.5 . . ?
C18 C13 P1 116.9(5) . . ?
C18 C13 C14 120.0 . . ?
C14 C13 P1 123.0(5) . . ?
C13 C18 H18 120.0 . . ?
C17 C18 C13 120.0 . . ?
C17 C18 H18 120.0 . . ?
C18 C17 H17 120.0 . . ?
C18 C17 C16 120.0 . . ?
C16 C17 H17 120.0 . . ?
C17 C16 H16 120.0 . . ?
C15 C16 C17 120.0 . . ?
C15 C16 H16 120.0 . . ?
C16 C15 H15 120.0 . . ?
C14 C15 C16 120.0 . . ?
C14 C15 H15 120.0 . . ?
C13 C14 H14 120.0 . . ?
C15 C14 C13 120.0 . . ?
C15 C14 H14 120.0 . . ?
C34 C33 P2 120.2(6) . . ?
C34 C33 C38 120.0 . . ?
C38 C33 P2 119.7(6) . . ?
C33 C34 H34 120.0 . . ?
C35 C34 C33 120.0 . . ?
C35 C34 H34 120.0 . . ?
C34 C35 H35 120.0 . . ?
C34 C35 C36 120.0 . . ?
C36 C35 H35 120.0 . . ?
C35 C36 H36 120.0 . . ?
C37 C36 C35 120.0 . . ?
C37 C36 H36 120.0 . . ?
C36 C37 H37 120.0 . . ?
C38 C37 C36 120.0 . . ?
C38 C37 H37 120.0 . . ?
C33 C38 H38 120.0 . . ?
C37 C38 C33 120.0 . . ?
C37 C38 H38 120.0 . . ?
P2 C20 H20A 109.5 . . ?
P2 C20 H20B 109.5 . . ?
P2 C20 H20C 109.5 . . ?
H20A C20 H20B 109.5 . . ?
H20A C20 H20C 109.5 . . ?
H20B C20 H20C 109.5 . . ?

loop_
_geom_bond_atom_site_label_1
_geom_bond_atom_site_label_2
_geom_bond_distance
_geom_bond_site_symmetry_2
_geom_bond_publ_flag
Re2 O7 1.729(17) . ?
Re2 O6 1.694(13) . ?
Re2 O8 1.709(19) . ?
Re2 O5 1.66(2) . ?
Re1 O1 1.71(2) . ?
Re1 O4 1.641(18) . ?
Re1 O3 1.68(3) . ?
Re1 O2 1.60(2) . ?
P1 C1 1.785(7) . ?
P1 C7 1.785(9) . ?
P1 C19 1.774(14) . ?
P1 C13 1.788(8) . ?
P2 C21 1.783(7) . ?
P2 C27 1.780(8) . ?
P2 C33 1.794(8) . ?
P2 C20 1.786(13) . ?
C1 C2 1.3900 . ?
C1 C6 1.3900 . ?
C2 H2 0.9400 . ?
C2 C3 1.3900 . ?
C3 H3 0.9400 . ?
C3 C4 1.3900 . ?
C4 H4 0.9400 . ?
C4 C5 1.3900 . ?
C5 H5 0.9400 . ?
C5 C6 1.3900 . ?
C6 H6 0.9400 . ?
C21 C26 1.3900 . ?
C21 C22 1.3900 . ?
C26 H26 0.9400 . ?
C26 C25 1.3900 . ?
C25 H25 0.9400 . ?
C25 C24 1.3900 . ?
C24 H24 0.9400 . ?
C24 C23 1.3900 . ?
C23 H23 0.9400 . ?
C23 C22 1.3900 . ?
C22 H22 0.9400 . ?
C7 C8 1.3900 . ?
C7 C12 1.3900 . ?
C8 H8 0.9400 . ?
C8 C9 1.3900 . ?
C9 H9 0.9400 . ?
C9 C10 1.3900 . ?
C10 H10 0.9400 . ?
C10 C11 1.3900 . ?
C11 H11 0.9400 . ?
C11 C12 1.3900 . ?
C12 H12 0.9400 . ?
C27 C32 1.3900 . ?
C27 C28 1.3900 . ?
C32 H32 0.9400 . ?
C32 C31 1.3900 . ?
C31 H31 0.9400 . ?
C31 C30 1.3900 . ?
C30 H30 0.9400 . ?
C30 C29 1.3900 . ?
C29 H29 0.9400 . ?
C29 C28 1.3900 . ?
C28 H28 0.9400 . ?
C19 H19A 0.9700 . ?
C19 H19B 0.9700 . ?
C19 H19C 0.9700 . ?
C13 C18 1.3900 . ?
C13 C14 1.3900 . ?
C18 H18 0.9400 . ?
C18 C17 1.3900 . ?
C17 H17 0.9400 . ?
C17 C16 1.3900 . ?
C16 H16 0.9400 . ?
C16 C15 1.3900 . ?
C15 H15 0.9400 . ?
C15 C14 1.3900 . ?
C14 H14 0.9400 . ?
C33 C34 1.3900 . ?
C33 C38 1.3900 . ?
C34 H34 0.9400 . ?
C34 C35 1.3900 . ?
C35 H35 0.9400 . ?
C35 C36 1.3900 . ?
C36 H36 0.9400 . ?
C36 C37 1.3900 . ?
C37 H37 0.9400 . ?
C37 C38 1.3900 . ?
C38 H38 0.9400 . ?
C20 H20A 0.9700 . ?
C20 H20B 0.9700 . ?
C20 H20C 0.9700 . ?

loop_
_geom_torsion_atom_site_label_1
_geom_torsion_atom_site_label_2
_geom_torsion_atom_site_label_3
_geom_torsion_atom_site_label_4
_geom_torsion
_geom_torsion_site_symmetry_1
_geom_torsion_site_symmetry_2
_geom_torsion_site_symmetry_3
_geom_torsion_site_symmetry_4
_geom_torsion_publ_flag
P1 C1 C2 C3 -177.5(7) . . . . ?
P1 C1 C6 C5 177.5(7) . . . . ?
P1 C7 C8 C9 174.6(8) . . . . ?
P1 C7 C12 C11 -174.6(8) . . . . ?
P1 C13 C18 C17 -175.2(8) . . . . ?
P1 C13 C14 C15 174.9(9) . . . . ?
P2 C21 C26 C25 179.1(7) . . . . ?
P2 C21 C22 C23 -179.1(7) . . . . ?
P2 C27 C32 C31 -177.6(9) . . . . ?
P2 C27 C28 C29 177.7(9) . . . . ?
P2 C33 C34 C35 178.9(9) . . . . ?
P2 C33 C38 C37 -178.9(9) . . . . ?
C1 P1 C7 C8 -107.7(7) . . . . ?
C1 P1 C7 C12 66.9(7) . . . . ?
C1 P1 C13 C18 -168.6(6) . . . . ?
C1 P1 C13 C14 16.3(8) . . . . ?
C1 C2 C3 C4 0.0 . . . . ?
C2 C1 C6 C5 0.0 . . . . ?
C2 C3 C4 C5 0.0 . . . . ?
C3 C4 C5 C6 0.0 . . . . ?
C4 C5 C6 C1 0.0 . . . . ?
C6 C1 C2 C3 0.0 . . . . ?
C21 P2 C27 C32 -11.3(8) . . . . ?
C21 P2 C27 C28 171.1(6) . . . . ?
C21 P2 C33 C34 95.4(8) . . . . ?
C21 P2 C33 C38 -85.7(7) . . . . ?
C21 C26 C25 C24 0.0 . . . . ?
C26 C21 C22 C23 0.0 . . . . ?
C26 C25 C24 C23 0.0 . . . . ?
C25 C24 C23 C22 0.0 . . . . ?
C24 C23 C22 C21 0.0 . . . . ?
C22 C21 C26 C25 0.0 . . . . ?
C7 P1 C1 C2 113.1(7) . . . . ?
C7 P1 C1 C6 -64.4(8) . . . . ?
C7 P1 C13 C18 -47.2(8) . . . . ?
C7 P1 C13 C14 137.7(7) . . . . ?
C7 C8 C9 C10 0.0 . . . . ?
C8 C7 C12 C11 0.0 . . . . ?
C8 C9 C10 C11 0.0 . . . . ?
C9 C10 C11 C12 0.0 . . . . ?
C10 C11 C12 C7 0.0 . . . . ?
C12 C7 C8 C9 0.0 . . . . ?
C27 P2 C21 C26 107.0(7) . . . . ?
C27 P2 C21 C22 -73.9(7) . . . . ?
C27 P2 C33 C34 -144.6(7) . . . . ?
C27 P2 C33 C38 34.3(8) . . . . ?
C27 C32 C31 C30 0.0 . . . . ?
C32 C27 C28 C29 0.0 . . . . ?
C32 C31 C30 C29 0.0 . . . . ?
C31 C30 C29 C28 0.0 . . . . ?
C30 C29 C28 C27 0.0 . . . . ?
C28 C27 C32 C31 0.0 . . . . ?
C19 P1 C1 C2 -7.0(9) . . . . ?
C19 P1 C1 C6 175.5(7) . . . . ?
C19 P1 C7 C8 12.4(9) . . . . ?
C19 P1 C7 C12 -173.0(7) . . . . ?
C19 P1 C13 C18 71.7(8) . . . . ?
C19 P1 C13 C14 -103.3(8) . . . . ?
C13 P1 C1 C2 -125.9(7) . . . . ?
C13 P1 C1 C6 56.6(8) . . . . ?
C13 P1 C7 C8 130.4(7) . . . . ?
C13 P1 C7 C12 -55.0(8) . . . . ?
C13 C18 C17 C16 0.0 . . . . ?
C18 C13 C14 C15 0.0 . . . . ?
C18 C17 C16 C15 0.0 . . . . ?
C17 C16 C15 C14 0.0 . . . . ?
C16 C15 C14 C13 0.0 . . . . ?
C14 C13 C18 C17 0.0 . . . . ?
C33 P2 C21 C26 -134.0(6) . . . . ?
C33 P2 C21 C22 45.1(7) . . . . ?
C33 P2 C27 C32 -131.0(7) . . . . ?
C33 P2 C27 C28 51.3(8) . . . . ?
C33 C34 C35 C36 0.0 . . . . ?
C34 C33 C38 C37 0.0 . . . . ?
C34 C35 C36 C37 0.0 . . . . ?
C35 C36 C37 C38 0.0 . . . . ?
C36 C37 C38 C33 0.0 . . . . ?
C38 C33 C34 C35 0.0 . . . . ?
C20 P2 C21 C26 -13.3(9) . . . . ?
C20 P2 C21 C22 165.9(7) . . . . ?
C20 P2 C27 C32 109.5(8) . . . . ?
C20 P2 C27 C28 -68.2(8) . . . . ?
C20 P2 C33 C34 -25.5(9) . . . . ?
C20 P2 C33 C38 153.4(8) . . . . ?

loop_
_twin_individual_id
_twin_individual_mass_fraction_refined
1 0.80(3)
2 0.20(3)
